data_2233764
loop_
_publ_author_name
'Rivera, Augusto'
'Maldonado, Mauricio'
'R\'ios-Motta, Jaime'
'Fejfarov\'a, Karla'
'Du\<sek, Michal'

_publ_section_title
;
 (1<i>H</i>-Benzimidazol-1-yl)methanol
;
_journal_coeditor_code BX2398
_journal_issue 3
_journal_name_full 'Acta Crystallographica Section E'
_journal_page_first o615
_journal_paper_doi 10.1107/S1600536812004114
_journal_volume 68
_journal_year 2012
_chemical_formula_iupac 'C8 H8 N2 O1'
_chemical_formula_moiety 'C8 H8 N2 O1'
_chemical_formula_sum 'C8 H8 N2 O'
_chemical_formula_weight 148.2
_chemical_name_systematic
;
(1<i>H</i>-Benzimidazol-1-yl)methanol
;
_space_group_IT_number 14
_symmetry_cell_setting monoclinic
_symmetry_space_group_name_Hall '-P 2ybc'
_symmetry_space_group_name_H-M 'P 1 21/c 1'
_cell_angle_alpha 90
_cell_angle_beta 95.143(6)
_cell_angle_gamma 90
_cell_formula_units_Z 4
_cell_length_a 13.3181(10)
_cell_length_b 4.2677(3)
_cell_length_c 12.4795(10)
_cell_measurement_reflns_used 2690
_cell_measurement_temperature 120.00(14)
_cell_measurement_theta_max 66.84
_cell_measurement_theta_min 3.33
_cell_volume 706.45(9)
_computing_cell_refinement 'CrysAlis PRO (Agilent, 2010)'
_computing_data_collection
;
CrysAlisPro (Agilent, 2010)
;
_computing_data_reduction 'CrysAlis PRO (Agilent, 2010)'
_computing_molecular_graphics 'DIAMOND (Brandenburg & Putz, 2005)'
_computing_publication_material 'JANA2006 (Pet\<r\'i\<cek <i>et al.</i>, 2006)'
_computing_structure_refinement 'JANA2006 (Pet\<r\'i\<cek <i>et al.</i>, 2006)'
_computing_structure_solution 'SIR2002 (Burla <i>et al.</i>, 2003)'
_diffrn_ambient_temperature 120
_diffrn_detector_area_resol_mean 10.3784
_diffrn_measured_fraction_theta_full 0.99
_diffrn_measured_fraction_theta_max 0.99
_diffrn_measurement_device 'four-cycle diffractometer'
_diffrn_measurement_device_type 'Agilent Xcalibur diffractometer with an Atlas (Gemini ultra Cu) detector'
_diffrn_measurement_method 'rotation method data acquisition using \w'
_diffrn_radiation_monochromator mirror
_diffrn_radiation_source 'Enhance Ultra (Cu) X-ray Source'
_diffrn_radiation_type 'Cu K\a'
_diffrn_radiation_wavelength 1.5418
_diffrn_reflns_av_R_equivalents 0.0315
_diffrn_reflns_av_sigmaI/netI 0.0192
_diffrn_reflns_limit_h_max 15
_diffrn_reflns_limit_h_min -15
_diffrn_reflns_limit_k_max 5
_diffrn_reflns_limit_k_min -5
_diffrn_reflns_limit_l_max 14
_diffrn_reflns_limit_l_min -14
_diffrn_reflns_number 4736
_diffrn_reflns_reduction_process
;
Integration of the CCD images was done by program CrysAlisPro
(Agilent Technologies, 2010). The same program was used for indexing of the
crystal shape and absorption correction.
;
_diffrn_reflns_theta_full 67.06
_diffrn_reflns_theta_max 67.06
_diffrn_reflns_theta_min 3.33
_diffrn_standards_number 0
_exptl_absorpt_coefficient_mu 0.778
_exptl_absorpt_correction_T_max 1
_exptl_absorpt_correction_T_min 0.744
_exptl_absorpt_correction_type multi-scan
_exptl_absorpt_process_details
;
(CrysAlis PRO; Agilent, 2010)
;
_exptl_crystal_colour colourless
_exptl_crystal_density_diffrn 1.3926
_exptl_crystal_density_method 'not measured'
_exptl_crystal_description block
_exptl_crystal_F_000 312
_exptl_crystal_size_max 0.41
_exptl_crystal_size_mid 0.302
_exptl_crystal_size_min 0.232
_refine_diff_density_max 0.18
_refine_diff_density_min -0.22
_refine_ls_extinction_method none
_refine_ls_goodness_of_fit_ref 1.78
_refine_ls_hydrogen_treatment mixed
_refine_ls_number_constraints 29
_refine_ls_number_parameters 103
_refine_ls_number_reflns 1248
_refine_ls_number_restraints 0
_refine_ls_R_factor_all 0.0443
_refine_ls_R_factor_gt 0.0394
_refine_ls_shift/su_max 0.0016
_refine_ls_shift/su_mean 0.0003
_refine_ls_structure_factor_coef Fsqd
_refine_ls_weighting_details w=1/[\s^2^(I)+0.0016I^2^]
_refine_ls_weighting_scheme sigma
_refine_ls_wR_factor_gt 0.1020
_refine_ls_wR_factor_ref 0.1052
_reflns_number_gt 1086
_reflns_number_total 1248
_reflns_threshold_expression I>3\s(I)
_cod_data_source_file bx2398.cif
_cod_data_source_block I
_cod_original_sg_symbol_H-M 'P 21/c'
_cod_original_formula_sum 'C8 H8 N2 O1'
_cod_database_code 2233764
_cod_database_fobs_code 2233764

loop_
_symmetry_equiv_pos_site_id
_symmetry_equiv_pos_as_xyz
1 x,y,z
2 -x,y+1/2,-z+1/2
3 -x,-y,-z
4 x,-y+1/2,z+1/2

loop_
_atom_site_type_symbol
_atom_site_label
_atom_site_fract_x
_atom_site_fract_y
_atom_site_fract_z
_atom_site_U_iso_or_equiv
_atom_site_adp_type
_atom_site_calc_flag
_atom_site_refinement_flags
_atom_site_occupancy
_atom_site_symmetry_multiplicity
O O1 0.93101(7) 0.3994(2) 0.86004(8) 0.0311(3) Uani d . 1 4
N N1 0.83140(8) 0.4446(3) 0.69371(9) 0.0247(3) Uani d . 1 4
N N2 0.81868(9) 0.2744(3) 0.52326(9) 0.0291(4) Uani d . 1 4
C C1 0.86934(10) 0.4481(3) 0.59626(11) 0.0277(4) Uani d . 1 4
C C2 0.74835(9) 0.2487(3) 0.68347(10) 0.0243(4) Uani d . 1 4
C C3 0.68095(10) 0.1551(3) 0.75625(11) 0.0268(4) Uani d . 1 4
C C4 0.60448(10) -0.0444(3) 0.71773(11) 0.0289(4) Uani d . 1 4
C C5 0.59534(10) -0.1479(3) 0.61064(12) 0.0308(4) Uani d . 1 4
C C6 0.66286(10) -0.0572(3) 0.53902(11) 0.0296(4) Uani d . 1 4
C C7 0.74087(9) 0.1443(3) 0.57631(10) 0.0255(4) Uani d . 1 4
C C8 0.87514(9) 0.6034(3) 0.79091(10) 0.0271(4) Uani d . 1 4
H H1 0.927903 0.566907 0.582034 0.0333 Uiso calc R 1 4
H H3 0.687318 0.225735 0.829577 0.0322 Uiso calc R 1 4
H H4 0.556364 -0.114071 0.765431 0.0347 Uiso calc R 1 4
H H5 0.540778 -0.285048 0.586627 0.037 Uiso calc R 1 4
H H6 0.656443 -0.13025 0.465963 0.0356 Uiso calc R 1 4
H H8a 0.91753 0.77186 0.771157 0.0325 Uiso calc R 1 4
H H8b 0.822274 0.695733 0.827835 0.0325 Uiso calc R 1 4
H H1o 0.8905(14) 0.341(4) 0.9098(15) 0.0373 Uiso d T 1 4

loop_
_atom_site_aniso_label
_atom_site_aniso_U_11
_atom_site_aniso_U_22
_atom_site_aniso_U_33
_atom_site_aniso_U_12
_atom_site_aniso_U_13
_atom_site_aniso_U_23
_atom_site_aniso_type_symbol
O1 0.0258(5) 0.0439(6) 0.0239(5) 0.0053(4) 0.0035(4) 0.0043(4) O
N1 0.0236(6) 0.0287(6) 0.0218(6) -0.0009(4) 0.0024(4) -0.0001(4) N
N2 0.0285(6) 0.0358(7) 0.0235(6) -0.0006(4) 0.0053(4) -0.0005(5) N
C1 0.0253(7) 0.0338(8) 0.0248(7) -0.0016(5) 0.0056(5) 0.0012(5) C
C2 0.0235(6) 0.0249(7) 0.0244(7) 0.0038(5) 0.0017(5) 0.0013(5) C
C3 0.0272(7) 0.0287(7) 0.0250(7) 0.0048(5) 0.0052(5) 0.0014(5) C
C4 0.0252(7) 0.0297(7) 0.0327(8) 0.0028(5) 0.0070(6) 0.0055(5) C
C5 0.0261(7) 0.0300(7) 0.0355(8) -0.0017(5) -0.0014(6) 0.0024(6) C
C6 0.0323(7) 0.0305(7) 0.0255(7) 0.0005(5) -0.0008(6) -0.0002(5) C
C7 0.0254(7) 0.0267(7) 0.0243(7) 0.0030(5) 0.0029(5) 0.0008(5) C
C8 0.0268(7) 0.0309(7) 0.0234(7) -0.0002(5) 0.0015(5) -0.0010(5) C

loop_
_atom_type_symbol
_atom_type_scat_dispersion_real
_atom_type_scat_dispersion_imag
_atom_type_scat_source
C 0.0181 0.0091 'International Tables Vol C tables 4.2.6.8 and 6.1.1.1'
H 0.0000 0.0000 'International Tables Vol C tables 4.2.6.8 and 6.1.1.1'
N 0.0311 0.0180 'International Tables Vol C tables 4.2.6.8 and 6.1.1.1'
O 0.0492 0.0322 'International Tables Vol C tables 4.2.6.8 and 6.1.1.1'

loop_
_geom_angle_atom_site_label_1
_geom_angle_atom_site_label_2
_geom_angle_atom_site_label_3
_geom_angle
C8 O1 H1o 106.4(11)
C1 N1 C2 106.41(11)
C1 N1 C8 125.77(11)
C2 N1 C8 127.72(11)
C1 N2 C7 104.65(11)
N1 C1 N2 113.94(12)
N1 C1 H1 123.0293
N2 C1 H1 123.0296
N1 C2 C3 132.10(12)
N1 C2 C7 105.52(11)
C3 C2 C7 122.38(11)
C2 C3 C4 116.66(12)
C2 C3 H3 121.6681
C4 C3 H3 121.6689
C3 C4 C5 121.62(13)
C3 C4 H4 119.1906
C5 C4 H4 119.1913
C4 C5 C6 121.57(12)
C4 C5 H5 119.2139
C6 C5 H5 119.2142
C5 C6 C7 117.76(13)
C5 C6 H6 121.1194
C7 C6 H6 121.1187
N2 C7 C2 109.49(11)
N2 C7 C6 130.52(12)
C2 C7 C6 119.99(12)
O1 C8 N1 112.01(11)
O1 C8 H8a 109.4718
O1 C8 H8b 109.4708
N1 C8 H8a 109.4717
N1 C8 H8b 109.4709
H8a C8 H8b 106.8062

loop_
_geom_bond_atom_site_label_1
_geom_bond_atom_site_label_2
_geom_bond_distance
O1 C8 1.3932(16)
O1 H1o 0.894(19)
N1 C1 1.3581(18)
N1 C2 1.3834(16)
N1 C8 1.4638(17)
N2 C1 1.3133(17)
N2 C7 1.3941(18)
C1 H1 0.96
C2 C3 1.3916(19)
C2 C7 1.4045(18)
C3 C4 1.3804(18)
C3 H3 0.96
C4 C5 1.402(2)
C4 H4 0.96
C5 C6 1.379(2)
C5 H5 0.96
C6 C7 1.3961(18)
C6 H6 0.96
C8 H8a 0.96
C8 H8b 0.96

loop_
_geom_hbond_atom_site_label_D
_geom_hbond_atom_site_label_H
_geom_hbond_atom_site_label_A
_geom_hbond_site_symmetry_A
_geom_hbond_distance_DH
_geom_hbond_distance_HA
_geom_hbond_distance_DA
_geom_hbond_angle_DHA
_geom_hbond_publ_flag
O1 H1o N2 4_555 0.894(19) 1.85(2) 2.7355(16) 173.8(17) yes
C1 H1 O1 2_756 0.96 2.41 3.2887(17) 151.49 yes

loop_
_cod_related_entry_id
_cod_related_entry_database
_cod_related_entry_code
1 ChemSpider 129209
